data_7027095
loop_
_publ_author_name
'Li, Peiyi'
'Scowen, Ian J.'
'Davies, John E.'
'Halcrow, Malcolm A.'

_publ_section_title
;
 Co-ordination chemistry of bis(ferrocenylcarbaldimine) Schiff bases
;
_journal_issue 22
_journal_name_full 'Journal of the Chemical Society, Dalton Transactions'
_journal_page_first 3791
_journal_paper_doi 10.1039/a806657d
_journal_year 1998
_chemical_formula_moiety 'C24 H24 Cl2 Fe2 N2 Zn'
_chemical_formula_sum 'C24 H24 Cl2 Fe2 N2 Zn'
_chemical_formula_weight 588.42
_chemical_name_systematic
; 
1,2-Bis-[ferrocen-1-ylcarbaldimino]ethane-dichlorozinc(II)
;
_space_group_IT_number 19
_symmetry_cell_setting orthorhombic
_symmetry_space_group_name_Hall 'P 2ac 2ab'
_symmetry_space_group_name_H-M 'P 21 21 21'
_atom_sites_solution_hydrogens geom
_atom_sites_solution_primary direct
_atom_sites_solution_secondary difmap
_audit_creation_method SHELXL-97
_cell_angle_alpha 90.00
_cell_angle_beta 90.00
_cell_angle_gamma 90.00
_cell_formula_units_Z 4
_cell_length_a 11.297(2)
_cell_length_b 14.614(3)
_cell_length_c 14.625(3)
_cell_measurement_reflns_used 955
_cell_measurement_temperature 293(2)
_cell_volume 2414.5(8)
_computing_cell_refinement 'Stoe IPDS'
_computing_data_collection 'Stoe IPDS'
_computing_data_reduction 'Stoe IPDS'
_computing_molecular_graphics 'Siemens SHELXTL (Sheldrick, 1987)'
_computing_publication_material 'Siemens SHELXTL (Sheldrick, 1987)'
_computing_structure_refinement 'SHELXL-97 (Sheldrick, 1997)'
_computing_structure_solution 'SHELXS-97 (Sheldrick, 1990)'
_diffrn_ambient_temperature 293(2)
_diffrn_detector_area_resol_mean 0.70
_diffrn_measured_fraction_theta_full 0.980
_diffrn_measured_fraction_theta_max 0.980
_diffrn_measurement_device_type 'Stoe IPDS'
_diffrn_measurement_method 'image plate'
_diffrn_radiation_monochromator graphite
_diffrn_radiation_source 'fine-focus sealed tube'
_diffrn_radiation_type MoK\a
_diffrn_radiation_wavelength 0.71073
_diffrn_reflns_av_R_equivalents 0.0000
_diffrn_reflns_av_sigmaI/netI 0.0321
_diffrn_reflns_limit_h_max 13
_diffrn_reflns_limit_h_min -13
_diffrn_reflns_limit_k_max 17
_diffrn_reflns_limit_k_min 0
_diffrn_reflns_limit_l_max 17
_diffrn_reflns_limit_l_min 0
_diffrn_reflns_number 4174
_diffrn_reflns_theta_full 24.99
_diffrn_reflns_theta_max 24.99
_diffrn_reflns_theta_min 6.03
_diffrn_standards_decay_% 0
_diffrn_standards_number 100
_exptl_absorpt_coefficient_mu 2.406
_exptl_absorpt_correction_T_max 0.861
_exptl_absorpt_correction_T_min 1.143
_exptl_absorpt_correction_type refdelf
_exptl_absorpt_process_details 'XABS: Parkin, S et al. (1995), J. Appl. Cryst. 28, 53'
_exptl_crystal_colour red
_exptl_crystal_density_diffrn 1.619
_exptl_crystal_density_method 'not measured'
_exptl_crystal_description octahedron
_exptl_crystal_F_000 1192
_exptl_crystal_size_max 0.51
_exptl_crystal_size_mid 0.44
_exptl_crystal_size_min 0.38
_refine_diff_density_max 0.301
_refine_diff_density_min -0.231
_refine_diff_density_rms 0.049
_refine_ls_abs_structure_details 'Flack H D (1983), Acta Cryst. A39, 876-881'
_refine_ls_abs_structure_Flack -0.002(17)
_refine_ls_extinction_method none
_refine_ls_goodness_of_fit_ref 1.046
_refine_ls_hydrogen_treatment constr
_refine_ls_matrix_type full
_refine_ls_number_parameters 275
_refine_ls_number_reflns 4174
_refine_ls_number_restraints 10
_refine_ls_restrained_S_all 1.046
_refine_ls_R_factor_all 0.0383
_refine_ls_R_factor_gt 0.0346
_refine_ls_shift/su_max 0.101
_refine_ls_shift/su_mean 0.011
_refine_ls_structure_factor_coef Fsqd
_refine_ls_weighting_details 'w=1/[\s^2^(Fo^2^)+(0.0431P)^2^+1.2850P] where P=(Fo^2^+2Fc^2^)/3'
_refine_ls_weighting_scheme calc
_refine_ls_wR_factor_gt 0.0844
_refine_ls_wR_factor_ref 0.0872
_reflns_number_gt 3913
_reflns_number_total 4174
_reflns_threshold_expression >2sigma(I)
_cod_data_source_file 806657Dsup1.cif
_cod_data_source_block ib001/PL1
_cod_depositor_comments
;
The following automatic conversions were performed:

'_symmetry_cell_setting' value 'Orthorhombic' changed to
'orthorhombic' according to
/home/saulius/struct/CIF-dictionaries/cif_core.dic dictionary named
'cif_core.dic' version 2.4.2 from 2011-04-26.

Automatic conversion script
Id: cif_fix_values 1891 2012-01-12 08:04:46Z andrius 

The following automatic conversions were performed:

'_refine_ls_weighting_scheme' value 'calc
w=1/[\s^2^(Fo^2^)+(0.0431P)^2^+1.2850P] where P=(Fo^2^+2Fc^2^)/3' was
changed to 'calc'. New tag '_refine_ls_weighting_details' was
created. The value of the new tag was set to
'w=1/[\s^2^(Fo^2^)+(0.0431P)^2^+1.2850P] where P=(Fo^2^+2Fc^2^)/3'.

Automatic conversion script
Id: cif_fix_values 3143 2015-03-26 13:38:13Z robertas 
;
_cod_original_sg_symbol_H-M P2(1)2(1)2(1)
_cod_database_code 7027095

loop_
_symmetry_equiv_pos_as_xyz
'x, y, z'
'-x+1/2, -y, z+1/2'
'-x, y+1/2, -z+1/2'
'x+1/2, -y+1/2, -z'

loop_
_atom_site_label
_atom_site_type_symbol
_atom_site_fract_x
_atom_site_fract_y
_atom_site_fract_z
_atom_site_U_iso_or_equiv
_atom_site_adp_type
_atom_site_occupancy
_atom_site_calc_flag
_atom_site_refinement_flags
_atom_site_disorder_assembly
_atom_site_disorder_group
Zn1 Zn -0.47617(4) -0.89638(3) -0.14170(3) 0.05020(13) Uani 1 d . . .
Fe1 Fe -0.56551(6) -0.93421(5) 0.17714(5) 0.06531(19) Uani 1 d . . .
Fe2 Fe -0.36097(5) -0.88058(4) -0.45220(4) 0.05412(16) Uani 1 d . . .
Cl1 Cl -0.28340(10) -0.86606(10) -0.13742(9) 0.0792(4) Uani 1 d . . .
Cl2 Cl -0.51936(12) -1.04337(7) -0.12933(8) 0.0741(3) Uani 1 d . . .
N1 N -0.5832(3) -0.8170(2) -0.0583(3) 0.0604(9) Uani 1 d . . .
N2 N -0.5620(3) -0.8296(3) -0.2468(2) 0.0594(8) Uani 1 d . . .
C1 C -0.6774(5) -0.7803(4) -0.1167(3) 0.0756(14) Uani 1 d . . .
H1A H -0.7153 -0.7289 -0.0866 0.091 Uiso 1 calc R . .
H1B H -0.7368 -0.8270 -0.1275 0.091 Uiso 1 calc R . .
C2 C -0.6245(6) -0.7499(4) -0.2062(3) 0.0825(16) Uani 1 d . . .
H2A H -0.6864 -0.7288 -0.2471 0.099 Uiso 1 calc R . .
H2B H -0.5694 -0.7000 -0.1962 0.099 Uiso 1 calc R . .
C10 C -0.5853(4) -0.7957(3) 0.0267(3) 0.0661(11) Uani 1 d . . .
H10 H -0.6429 -0.7539 0.0445 0.079 Uiso 1 calc R . .
C11 C -0.5084(4) -0.8295(3) 0.0975(3) 0.0630(11) Uani 1 d . . .
C12 C -0.4256(4) -0.9039(4) 0.0957(3) 0.0629(10) Uani 1 d . . .
H12 H -0.4024 -0.9364 0.0441 0.075 Uiso 1 calc R . .
C13 C -0.3855(4) -0.9195(4) 0.1861(3) 0.0726(13) Uani 1 d . . .
H13 H -0.3306 -0.9632 0.2043 0.087 Uiso 1 calc R . .
C14 C -0.4445(5) -0.8560(4) 0.2438(3) 0.0785(15) Uani 1 d . . .
H14 H -0.4347 -0.8518 0.3068 0.094 Uiso 1 calc R . .
C15 C -0.5200(5) -0.8005(4) 0.1911(3) 0.0719(12) Uani 1 d . . .
H15 H -0.5684 -0.7538 0.2128 0.086 Uiso 1 calc R . .
C20 C -0.5704(4) -0.8405(3) -0.3327(3) 0.0630(11) Uani 1 d . . .
H20 H -0.6176 -0.7989 -0.3641 0.076 Uiso 1 calc R . .
C21 C -0.5141(4) -0.9108(3) -0.3864(3) 0.0579(10) Uani 1 d . . .
C22 C -0.4231(4) -0.9751(3) -0.3620(3) 0.0558(9) Uani 1 d . . .
H22 H -0.3941 -0.9857 -0.3034 0.067 Uiso 1 calc R . .
C23 C -0.3858(4) -1.0190(3) -0.4426(3) 0.0616(10) Uani 1 d . . .
H23 H -0.3277 -1.0640 -0.4464 0.074 Uiso 1 calc R . .
C24 C -0.4506(5) -0.9838(4) -0.5165(3) 0.0697(12) Uani 1 d . . .
H24 H -0.4423 -1.0017 -0.5772 0.084 Uiso 1 calc R . .
C25 C -0.5295(5) -0.9174(4) -0.4846(3) 0.0686(12) Uani 1 d . . .
H25 H -0.5822 -0.8837 -0.5199 0.082 Uiso 1 calc R . .
C31 C -0.7358(9) -0.9497(9) 0.2151(10) 0.147(4) Uani 1 d . . .
H31 H -0.7856 -0.9040 0.2369 0.176 Uiso 1 calc R . .
C32 C -0.6691(12) -0.9981(10) 0.2695(6) 0.144(5) Uani 1 d . . .
H32 H -0.6616 -0.9927 0.3326 0.173 Uiso 1 calc R . .
C33 C -0.6055(7) -1.0662(6) 0.2062(15) 0.179(6) Uani 1 d . . .
H33 H -0.5506 -1.1118 0.2191 0.215 Uiso 1 calc R . .
C34 C -0.6570(12) -1.0375(8) 0.1208(7) 0.129(3) Uani 1 d . . .
H34 H -0.6406 -1.0651 0.0649 0.155 Uiso 1 calc R . .
C35 C -0.7285(10) -0.9691(10) 0.1303(12) 0.155(4) Uani 1 d . . .
H35 H -0.7680 -0.9392 0.0832 0.186 Uiso 1 calc R . .
C41 C -0.3204(9) -0.7454(6) -0.4340(9) 0.072(2) Uiso 0.65 d PD A 1
H41 H -0.3674 -0.7011 -0.4063 0.086 Uiso 0.65 calc PR A 1
C42 C -0.2377(10) -0.8022(8) -0.3885(6) 0.078(3) Uiso 0.65 d PD A 1
H42 H -0.2230 -0.8032 -0.3260 0.093 Uiso 0.65 calc PR A 1
C43 C -0.1808(6) -0.8579(5) -0.4561(7) 0.0583(19) Uiso 0.65 d PD A 1
H43 H -0.1207 -0.9001 -0.4459 0.070 Uiso 0.65 calc PR A 1
C44 C -0.2342(7) -0.8361(6) -0.5426(5) 0.0648(17) Uiso 0.65 d PD A 1
H44 H -0.2158 -0.8626 -0.5986 0.078 Uiso 0.65 calc PR A 1
C45 C -0.3199(9) -0.7667(7) -0.5273(7) 0.075(2) Uiso 0.65 d PD A 1
H45 H -0.3677 -0.7400 -0.5717 0.090 Uiso 0.65 calc PR A 1
C412 C -0.2909(16) -0.7629(12) -0.3866(12) 0.078(4) Uiso 0.35 d PD B 2
H412 H -0.3136 -0.7346 -0.3324 0.094 Uiso 0.35 calc PR B 2
C422 C -0.2038(17) -0.8306(14) -0.3927(11) 0.080(5) Uiso 0.35 d PD B 2
H422 H -0.1615 -0.8579 -0.3455 0.096 Uiso 0.35 calc PR B 2
C432 C -0.1952(14) -0.8481(11) -0.4906(13) 0.069(4) Uiso 0.35 d PD B 2
H432 H -0.1443 -0.8902 -0.5177 0.083 Uiso 0.35 calc PR B 2
C442 C -0.2758(19) -0.7917(15) -0.5382(11) 0.097(6) Uiso 0.35 d PD B 2
H442 H -0.2851 -0.7873 -0.6012 0.116 Uiso 0.35 calc PR B 2
C452 C -0.3388(14) -0.7435(11) -0.4711(14) 0.070(4) Uiso 0.35 d PD B 2
H452 H -0.4026 -0.7048 -0.4819 0.084 Uiso 0.35 calc PR B 2

loop_
_atom_site_aniso_label
_atom_site_aniso_U_11
_atom_site_aniso_U_22
_atom_site_aniso_U_33
_atom_site_aniso_U_23
_atom_site_aniso_U_13
_atom_site_aniso_U_12
Zn1 0.0505(2) 0.0495(2) 0.0506(2) -0.0009(2) -0.00410(19) 0.0061(2)
Fe1 0.0587(3) 0.0756(4) 0.0616(4) -0.0109(3) 0.0118(3) -0.0134(3)
Fe2 0.0581(3) 0.0479(3) 0.0563(3) 0.0065(3) 0.0074(3) 0.0044(3)
Cl1 0.0586(6) 0.1067(10) 0.0722(7) 0.0019(7) -0.0101(6) -0.0191(6)
Cl2 0.0887(8) 0.0559(6) 0.0778(7) 0.0099(5) -0.0185(6) -0.0084(6)
N1 0.060(2) 0.061(2) 0.060(2) -0.0035(17) -0.0012(18) 0.0114(17)
N2 0.0581(19) 0.063(2) 0.057(2) 0.0042(17) -0.0019(16) 0.0184(17)
C1 0.074(3) 0.082(3) 0.071(3) -0.006(2) 0.000(2) 0.030(3)
C2 0.098(4) 0.081(3) 0.069(3) 0.003(2) 0.001(3) 0.044(3)
C10 0.071(3) 0.065(3) 0.062(3) -0.011(2) 0.001(2) 0.010(2)
C11 0.065(3) 0.064(3) 0.060(2) -0.010(2) 0.001(2) 0.002(2)
C12 0.057(2) 0.072(3) 0.059(2) 0.002(2) 0.0040(19) 0.004(2)
C13 0.057(2) 0.094(4) 0.067(3) 0.012(3) -0.001(2) -0.007(2)
C14 0.079(3) 0.101(4) 0.056(3) 0.000(3) -0.002(3) -0.020(3)
C15 0.080(3) 0.076(3) 0.060(3) -0.015(2) 0.005(2) -0.005(3)
C20 0.060(2) 0.074(3) 0.055(2) 0.016(2) 0.001(2) 0.019(2)
C21 0.052(2) 0.070(3) 0.052(2) 0.0057(18) -0.0016(17) 0.004(2)
C22 0.058(2) 0.054(2) 0.055(2) 0.0067(19) 0.0002(19) 0.0036(18)
C23 0.065(2) 0.052(2) 0.067(2) 0.001(2) 0.008(2) -0.0010(19)
C24 0.075(3) 0.081(3) 0.054(2) -0.004(2) 0.002(2) -0.006(2)
C25 0.071(3) 0.084(3) 0.050(2) 0.005(2) -0.010(2) 0.010(2)
C31 0.090(6) 0.199(12) 0.151(9) -0.038(9) 0.048(6) -0.043(6)
C32 0.156(9) 0.193(11) 0.084(5) 0.023(6) 0.007(5) -0.103(9)
C33 0.089(5) 0.084(5) 0.364(19) 0.076(9) 0.010(9) -0.028(4)
C34 0.158(9) 0.096(6) 0.133(7) -0.032(5) 0.036(7) -0.068(6)
C35 0.102(6) 0.148(10) 0.214(14) 0.032(9) -0.034(8) -0.060(7)

loop_
_atom_type_symbol
_atom_type_description
_atom_type_scat_dispersion_real
_atom_type_scat_dispersion_imag
_atom_type_scat_source
C C 0.0033 0.0016 'International Tables Vol C Tables 4.2.6.8 and 6.1.1.4'
H H 0.0000 0.0000 'International Tables Vol C Tables 4.2.6.8 and 6.1.1.4'
N N 0.0061 0.0033 'International Tables Vol C Tables 4.2.6.8 and 6.1.1.4'
Cl Cl 0.1484 0.1585 'International Tables Vol C Tables 4.2.6.8 and 6.1.1.4'
Zn Zn 0.2839 1.4301 'International Tables Vol C Tables 4.2.6.8 and 6.1.1.4'
Fe Fe 0.3463 0.8444 'International Tables Vol C Tables 4.2.6.8 and 6.1.1.4'

loop_
_geom_angle_atom_site_label_1
_geom_angle_atom_site_label_2
_geom_angle_atom_site_label_3
_geom_angle
N2 Zn1 N1 84.26(14)
N2 Zn1 Cl2 114.63(11)
N1 Zn1 Cl2 111.55(11)
N2 Zn1 Cl1 112.77(12)
N1 Zn1 Cl1 116.29(11)
Cl2 Zn1 Cl1 114.06(6)
C10 N1 C1 117.6(4)
C10 N1 Zn1 135.9(3)
C1 N1 Zn1 106.6(3)
C20 N2 C2 117.3(4)
C20 N2 Zn1 135.5(3)
C2 N2 Zn1 107.2(3)
N1 C1 C2 109.1(4)
N2 C2 C1 107.7(4)
N1 C10 C11 127.1(4)
C12 C11 C15 107.4(4)
C12 C11 C10 129.8(4)
C15 C11 C10 121.9(4)
C13 C12 C11 108.3(4)
C12 C13 C14 107.5(5)
C15 C14 C13 109.6(4)
C14 C15 C11 107.2(5)
N2 C20 C21 126.6(4)
C22 C21 C20 130.2(4)
C22 C21 C25 106.7(4)
C20 C21 C25 122.3(4)
C23 C22 C21 107.7(4)
C24 C23 C22 108.7(4)
C25 C24 C23 109.3(4)
C24 C25 C21 107.5(4)
C31 C32 C33 104.7(9)
C35 C31 C32 115.8(13)
C32 C33 C34 98.3(8)
C33 C34 C35 112.6(11)
C31 C35 C34 108.5(12)
C45 C41 C42 109.0(8)
C41 C42 C43 107.8(8)
C42 C43 C44 107.0(7)
C45 C44 C43 107.8(7)
C41 C45 C44 108.4(8)
C452 C412 C422 111.4(13)
C412 C422 C432 103.6(13)
C442 C432 C422 109.7(13)
C452 C442 C432 106.1(13)
C412 C452 C442 108.9(13)

loop_
_geom_bond_atom_site_label_1
_geom_bond_atom_site_label_2
_geom_bond_distance
Zn1 N2 2.063(3)
Zn1 N1 2.073(4)
Zn1 Cl2 2.2102(12)
Zn1 Cl1 2.2232(13)
N1 C10 1.281(6)
N1 C1 1.466(6)
N2 C20 1.270(6)
N2 C2 1.487(6)
C1 C2 1.506(7)
C10 C11 1.440(6)
C11 C12 1.435(7)
C11 C15 1.439(6)
C12 C13 1.415(6)
C13 C14 1.420(8)
C14 C15 1.406(8)
C20 C21 1.441(6)
C21 C22 1.438(6)
C21 C25 1.449(6)
C22 C23 1.408(6)
C23 C24 1.403(6)
C24 C25 1.397(7)
C31 C35 1.276(16)
C31 C32 1.304(16)
C33 C32 1.537(16)
C34 C33 1.440(16)
C34 C35 1.292(15)
C41 C45 1.399(13)
C41 C42 1.415(14)
C42 C43 1.432(12)
C43 C44 1.437(11)
C44 C45 1.420(13)
C412 C452 1.379(18)
C412 C422 1.397(18)
C422 C432 1.458(17)
C432 C442 1.412(18)
C442 C452 1.401(19)
